data_7712517
loop_
_publ_author_name
'Katkova, Svetlana'
'Kozina, Daria O.'
'Kisel, Kristina S.'
'Sandzhieva, Maria A.'
'Tarvanen, Dmitriy'
'Makarov, Sergey'
'Porsev, Vitaly Veniaminovich'
'Tunik, Sergey P.'
'Kinzhalov, Mikhail A.'

_publ_section_title
;
 Cyclometalated Platinum(II) Complexes with Acyclic Diaminocarbene Ligands
 for OLED Application
;
_journal_name_full 'Dalton Transactions'
_journal_paper_doi 10.1039/D3DT00080J
_journal_year 2023
_chemical_formula_iupac 'C20 H20 O8'
_chemical_formula_moiety 'C20 H20 O8'
_chemical_formula_sum 'C20 H20 O8'
_chemical_formula_weight 388.37
_space_group_IT_number 33
_space_group_name_Hall 'P 2c -2n'
_space_group_name_H-M_alt 'P n a 21'
_symmetry_cell_setting orthorhombic
_symmetry_space_group_name_Hall 'P 2c -2n'
_symmetry_space_group_name_H-M 'P n a 21'
_atom_sites_solution_hydrogens difmap
_atom_sites_solution_primary direct
_atom_sites_solution_secondary difmap
_audit_block_doi 10.5517/cc7skzj
_audit_update_record
;
2004-02-19 deposited with the CCDC.	2023-03-03 downloaded from the CCDC.
;
_cell_angle_alpha 90.00000
_cell_angle_beta 90.00000
_cell_angle_gamma 90.00000
_cell_formula_units_Z 4
_cell_length_a 13.827(6)
_cell_length_b 29.900(14)
_cell_length_c 4.244(2)
_cell_measurement_reflns_used 1050
_cell_measurement_temperature 150(2)
_cell_measurement_theta_max 24.5
_cell_measurement_theta_min 2.4
_cell_volume 1754.6(14)
_computing_cell_refinement 'SAINT (Siemens, 1995)'
_computing_data_collection 'SMART (Siemens, 1995)'
_computing_data_reduction
;
Xtal3.5 User's Manual (Hall et al., 1995)
;
_computing_molecular_graphics Xtal3.5
_computing_publication_material 'Xtal3.5 BONDLA CIFIO'
_computing_structure_refinement 'Xtal3.5 CRYLSQ'
_computing_structure_solution Xtal3.5
_diffrn_ambient_temperature 150(2)
_diffrn_measured_fraction_theta_full 1.00
_diffrn_measured_fraction_theta_max .99
_diffrn_measurement_device_type 'Bruker SMART CCD'
_diffrn_measurement_method \w
_diffrn_radiation_detector 'CCD area detector'
_diffrn_radiation_monochromator graphite
_diffrn_radiation_source 'sealed tube'
_diffrn_radiation_type 'Mo K\a'
_diffrn_radiation_wavelength .71073
_diffrn_reflns_av_R_equivalents .077
_diffrn_reflns_av_sigmaI/netI .138
_diffrn_reflns_limit_h_max 16
_diffrn_reflns_limit_h_min -16
_diffrn_reflns_limit_k_max 35
_diffrn_reflns_limit_k_min -35
_diffrn_reflns_limit_l_max 5
_diffrn_reflns_limit_l_min -5
_diffrn_reflns_number 13745
_diffrn_reflns_theta_full 25.2
_diffrn_reflns_theta_max 25.2
_diffrn_reflns_theta_min 1.36
_diffrn_standards_decay_% 0
_exptl_absorpt_coefficient_mu .115
_exptl_absorpt_correction_T_max .998
_exptl_absorpt_correction_T_min .957
_exptl_absorpt_correction_type multi-scan
_exptl_absorpt_process_details
;
SADABS; Sheldrick, 1996
;
_exptl_crystal_colour yellow
_exptl_crystal_density_diffrn 1.47
_exptl_crystal_density_meas ?
_exptl_crystal_description splinter
_exptl_crystal_F_000 816
_exptl_crystal_size_max .3
_exptl_crystal_size_mid .06
_exptl_crystal_size_min .03
_refine_diff_density_max .366
_refine_diff_density_min -.361
_refine_ls_extinction_method none
_refine_ls_goodness_of_fit_all 1.062
_refine_ls_goodness_of_fit_ref 1.136
_refine_ls_hydrogen_treatment noref
_refine_ls_matrix_type full
_refine_ls_number_constraints 0
_refine_ls_number_parameters 252
_refine_ls_number_reflns 1526
_refine_ls_number_restraints 0
_refine_ls_R_factor_all .106
_refine_ls_R_factor_gt .053
_refine_ls_shift/su_max .009
_refine_ls_shift/su_mean .002
_refine_ls_structure_factor_coef F
_refine_ls_weighting_details 'w = 1/[\s^2^(Fo)+0.0013F^2^] where \s(I)=[\s(I)~meas~+0.0004(I~net~)^2^]^1/2^'
_refine_ls_weighting_scheme calc
_refine_ls_wR_factor_all .072
_refine_ls_wR_factor_ref .059
_reflns_number_gt 1526
_reflns_number_total 1789
_reflns_threshold_expression I>\s(I)
_cod_data_source_file d3dt00080j2.cif
_cod_data_source_block 1
_cod_depositor_comments
;
The following automatic conversions were performed:

data item '_exptl_crystal_density_meas' value 'not measured' was
changed to '?' -- the value is perceived as not measured.

Automatic conversion script
Id: cif_fix_values 7556 2019-12-06 15:28:31Z antanas 
;
_cod_database_code 7712517

loop_
_symmetry_equiv_pos_as_xyz
+x,+y,+z
-x,-y,1/2+z
1/2-x,1/2+y,1/2+z
1/2+x,1/2-y,+z

loop_
_atom_site_label
_atom_site_fract_x
_atom_site_fract_y
_atom_site_fract_z
_atom_site_U_iso_or_equiv
_atom_site_adp_type
_atom_site_calc_flag
_atom_site_calc_attached_atom
_atom_site_occupancy
_atom_site_disorder_assembly
_atom_site_disorder_group
O1 .6483(3) .10368(12) .50000 .035(3) Uani ? ? 1.00000 ? ?
C2 .5996(4) .13477(19) .319(2) .034(4) Uani ? ? 1.00000 ? ?
C3 .6482(4) .17278(19) .224(2) .032(4) Uani ? ? 1.00000 ? ?
O3 .6037(3) .20226(12) .019(2) .041(3) Uani ? ? 1.00000 ? ?
C31 .5771(5) .24460(19) .168(3) .061(5) Uani ? ? 1.00000 ? ?
C4 .7449(5) .18179(19) .319(2) .034(4) Uani ? ? 1.00000 ? ?
O4 .7892(3) .21698(13) .236(2) .050(3) Uani ? ? 1.00000 ? ?
C4a .7925(4) .14885(17) .512(2) .031(4) Uani ? ? 1.00000 ? ?
C5 .8870(5) .15326(19) .621(2) .036(4) Uani ? ? 1.00000 ? ?
O5 .9390(3) .19077(13) .546(2) .054(3) Uani ? ? 1.00000 ? ?
C6 .9305(4) .1201(2) .794(2) .035(4) Uani ? ? 1.00000 ? ?
C7 .8784(5) .08063(19) .862(2) .032(4) Uani ? ? 1.00000 ? ?
O7 .9301(3) .05004(12) 1.029(2) .042(3) Uani ? ? 1.00000 ? ?
C71 .8823(5) .00809(18) 1.097(3) .048(5) Uani ? ? 1.00000 ? ?
C8 .7850(4) .07549(18) .765(2) .034(4) Uani ? ? 1.00000 ? ?
C8a .7409(4) .10933(19) .590(2) .032(4) Uani ? ? 1.00000 ? ?
C1' .4999(5) .12145(19) .263(2) .033(4) Uani ? ? 1.00000 ? ?
C2' .4361(5) .14687(18) .074(3) .036(4) Uani ? ? 1.00000 ? ?
C3' .3412(5) .13520(19) .040(2) .033(4) Uani ? ? 1.00000 ? ?
O3' .2736(3) .15831(13) -.1267(19) .047(3) Uani ? ? 1.00000 ? ?
C31' .3046(5) .1992(2) -.274(3) .051(5) Uani ? ? 1.00000 ? ?
C4' .3052(5) .09560(19) .185(2) .037(4) Uani ? ? 1.00000 ? ?
O4' .2120(3) .08239(12) .1372(19) .040(3) Uani ? ? 1.00000 ? ?
C41' .1442(5) .1029(2) .352(3) .046(5) Uani ? ? 1.00000 ? ?
C5' .3683(4) .07053(19) .365(2) .033(4) Uani ? ? 1.00000 ? ?
O5' .3261(3) .03256(13) .498(2) .042(3) Uani ? ? 1.00000 ? ?
C51' .3856(5) .0058(2) .689(3) .040(4) Uani ? ? 1.00000 ? ?
C6' .4634(4) .08254(18) .411(2) .033(4) Uani ? ? 1.00000 ? ?
H31a .54480 .26400 .01704 .09500 Uiso ? ? 1.00000 ? ?
H31b .63124 .25988 .24830 .09500 Uiso ? ? 1.00000 ? ?
H31c .53151 .23970 .33717 .09500 Uiso ? ? 1.00000 ? ?
H5 .89591 .20746 .42162 .08100 Uiso ? ? 1.00000 ? ?
H6 .99720 .12394 .86810 .04100 Uiso ? ? 1.00000 ? ?
H71a .92357 -.01130 1.21786 .07500 Uiso ? ? 1.00000 ? ?
H71b .86464 -.00727 .90812 .07500 Uiso ? ? 1.00000 ? ?
H71c .82422 .01278 1.21842 .07500 Uiso ? ? 1.00000 ? ?
H8 .75019 .04898 .82284 .04000 Uiso ? ? 1.00000 ? ?
H2' .46216 .17279 -.03682 .04700 Uiso ? ? 1.00000 ? ?
H31'a .25485 .21321 -.38882 .07100 Uiso ? ? 1.00000 ? ?
H31'b .35761 .19297 -.42374 .07100 Uiso ? ? 1.00000 ? ?
H31'c .33059 .21971 -.12307 .07100 Uiso ? ? 1.00000 ? ?
H41'a .07984 .09278 .30520 .06200 Uiso ? ? 1.00000 ? ?
H41'b .14534 .13478 .32682 .06200 Uiso ? ? 1.00000 ? ?
H41'c .15937 .09562 .56224 .06200 Uiso ? ? 1.00000 ? ?
H51'a .35158 -.01870 .77682 .06200 Uiso ? ? 1.00000 ? ?
H51'b .41060 .02352 .86719 .06200 Uiso ? ? 1.00000 ? ?
H51'c .44056 -.00480 .57689 .06200 Uiso ? ? 1.00000 ? ?
H6' .50544 .06459 .54935 .03600 Uiso ? ? 1.00000 ? ?

loop_
_atom_site_aniso_label
_atom_site_aniso_U_11
_atom_site_aniso_U_22
_atom_site_aniso_U_33
_atom_site_aniso_U_12
_atom_site_aniso_U_13
_atom_site_aniso_U_23
O1 .030(2) .023(2) .051(3) -.0044(18) -.006(3) .003(3)
C2 .040(4) .022(3) .038(5) .009(3) .000(4) -.006(4)
C3 .034(4) .025(3) .038(5) .006(3) .000(4) .000(4)
O3 .047(3) .020(2) .056(4) .000(2) -.005(3) .001(3)
C31 .061(5) .022(3) .100(8) .004(3) -.013(6) -.004(5)
C4 .040(4) .023(3) .039(5) .000(3) .005(4) -.006(4)
O4 .049(3) .025(2) .076(4) -.006(2) -.003(3) .008(3)
C4a .034(4) .019(3) .041(5) -.003(3) .009(4) -.004(4)
C5 .033(4) .024(3) .052(5) -.001(3) .000(4) -.009(4)
O5 .044(3) .032(2) .085(4) -.016(2) -.011(4) .013(3)
C6 .028(4) .034(3) .044(5) -.003(3) -.001(4) -.006(4)
C7 .033(4) .028(3) .034(5) .002(3) -.004(4) -.002(4)
O7 .036(3) .028(2) .061(4) -.003(2) -.005(3) .003(3)
C71 .042(4) .020(3) .081(7) -.002(3) -.002(5) .007(4)
C8 .028(4) .021(3) .051(5) .000(3) -.001(4) -.001(4)
C8a .031(4) .026(3) .039(5) -.002(3) -.002(3) -.005(4)
C1' .029(4) .026(3) .044(5) .003(3) -.002(4) -.006(4)
C2' .034(4) .023(3) .051(5) -.001(3) -.007(4) .001(4)
C3' .039(4) .024(3) .037(5) .006(3) -.014(4) -.004(4)
O3' .054(3) .024(2) .062(4) -.003(2) -.012(3) .009(3)
C31' .061(5) .030(4) .062(6) .009(3) -.005(5) .003(5)
C4' .038(4) .026(3) .047(5) -.003(3) -.003(4) -.009(4)
O4' .029(3) .031(2) .059(4) -.0015(19) -.009(3) -.006(3)
C41' .030(4) .041(4) .068(6) -.002(3) -.001(4) -.004(4)
C5' .032(4) .023(3) .043(5) .003(3) .002(4) -.005(4)
O5' .033(3) .033(2) .060(4) -.003(2) -.005(3) .008(3)
C51' .040(4) .030(3) .049(5) -.004(3) -.003(4) .005(4)
C6' .033(4) .016(3) .049(6) .006(3) -.002(4) -.001(3)

loop_
_atom_type_symbol
_atom_type_oxidation_number
_atom_type_number_in_cell
_atom_type_description
_atom_type_scat_dispersion_real
_atom_type_scat_dispersion_imag
_atom_type_scat_source
C 0 80 ? .002 .002 'Int Tables Vol IV Tables 2.2B and 2.3.1'
H 0 80 ? 0 0 'Int Tables Vol IV Tables 2.2B and 2.3.1'
O 0 32 ? .008 .006 'Int Tables Vol IV Tables 2.2B and 2.3.1'

loop_
_citation_id
_citation_doi
_citation_year
1 10.1107/S1600536803027880 2004

loop_
_geom_angle_atom_site_label_1
_geom_angle_atom_site_label_2
_geom_angle_atom_site_label_3
_geom_angle_site_symmetry_1
_geom_angle_site_symmetry_2
_geom_angle_site_symmetry_3
_geom_angle
_geom_angle_publ_flag
C2 O1 C8a . . . 122.5(5) yes
O1 C2 C3 . . . 118.6(6) yes
O1 C2 C1' . . . 111.6(5) yes
C3 C2 C1' . . . 129.7(7) yes
C2 C3 O3 . . . 119.5(6) ?
C2 C3 C4 . . . 122.1(7) ?
O3 C3 C4 . . . 118.4(6) ?
C3 O3 C31 . . . 113.2(8) ?
O3 C31 H31a . . . 110.5 ?
O3 C31 H31b . . . 112.1 ?
O3 C31 H31c . . . 110.7 ?
H31a C31 H31b . . . 108.4 ?
H31a C31 H31c . . . 106.3 ?
H31b C31 H31c . . . 108.7 ?
C3 C4 O4 . . . 122.2(7) yes
C3 C4 C4a . . . 117.5(6) ?
O4 C4 C4a . . . 120.3(6) ?
C4 C4a C5 . . . 123.5(6) ?
C4 C4a C8a . . . 118.1(6) ?
C5 C4a C8a . . . 118.3(6) ?
C4a C5 O5 . . . 119.6(6) yes
C4a C5 C6 . . . 121.3(6) ?
O5 C5 C6 . . . 119.1(6) ?
C5 O5 H5 . . . 103.4 ?
C5 C6 C7 . . . 119.3(6) ?
C5 C6 H6 . . . 119.9 ?
C7 C6 H6 . . . 120.8 ?
C6 C7 O7 . . . 113.6(6) yes
C6 C7 C8 . . . 121.1(6) ?
O7 C7 C8 . . . 125.4(6) ?
C7 O7 C71 . . . 116.6(5) yes
O7 C71 H71a . . . 111.0 ?
O7 C71 H71b . . . 111.4 ?
O7 C71 H71c . . . 111.2 ?
H71a C71 H71b . . . 108.0 ?
H71a C71 H71c . . . 107.3 ?
H71b C71 H71c . . . 107.8 ?
C7 C8 C8a . . . 119.5(6) ?
C7 C8 H8 . . . 119.5 ?
C8a C8 H8 . . . 121.0 ?
O1 C8a C4a . . . 121.1(6) ?
O1 C8a C8 . . . 118.4(5) ?
C4a C8a C8 . . . 120.5(6) ?
C2 C1' C2' . . . 122.5(6) ?
C2 C1' C6' . . . 119.4(7) ?
C2' C1' C6' . . . 118.1(6) ?
C1' C2' C3' . . . 121.5(7) ?
C1' C2' H2' . . . 118.0 ?
C3' C2' H2' . . . 120.5 ?
C2' C3' O3' . . . 125.8(6) yes
C2' C3' C4' . . . 120.2(7) ?
O3' C3' C4' . . . 114.0(6) ?
C3' O3' C31' . . . 117.0(5) yes
O3' C31' H31'a . . . 112.7 ?
O3' C31' H31'b . . . 109.9 ?
O3' C31' H31'c . . . 111.3 ?
H31'a C31' H31'b . . . 107.2 ?
H31'a C31' H31'c . . . 109.6 ?
H31'b C31' H31'c . . . 105.8 ?
C3' C4' O4' . . . 120.5(6) yes
C3' C4' C5' . . . 118.0(6) ?
O4' C4' C5' . . . 121.5(6) ?
C4' O4' C41' . . . 113.4(6) yes
O4' C41' H41'a . . . 109.7 ?
O4' C41' H41'b . . . 109.9 ?
O4' C41' H41'c . . . 110.9 ?
H41'a C41' H41'b . . . 107.7 ?
H41'a C41' H41'c . . . 109.3 ?
H41'b C41' H41'c . . . 109.4 ?
C4' C5' O5' . . . 113.7(5) ?
C4' C5' C6' . . . 122.7(6) ?
O5' C5' C6' . . . 123.6(7) yes
C5' O5' C51' . . . 116.9(5) yes
O5' C51' H51'a . . . 112.2 ?
O5' C51' H51'b . . . 110.0 ?
O5' C51' H51'c . . . 111.5 ?
H51'a C51' H51'b . . . 106.9 ?
H51'a C51' H51'c . . . 109.6 ?
H51'b C51' H51'c . . . 106.4 ?
C1' C6' C5' . . . 119.4(7) ?
C1' C6' H6' . . . 120.1 ?
C5' C6' H6' . . . 120.4 ?

loop_
_geom_bond_atom_site_label_1
_geom_bond_atom_site_label_2
_geom_bond_site_symmetry_1
_geom_bond_site_symmetry_2
_geom_bond_distance
_geom_bond_publ_flag
O1 C2 . . 1.382(8) yes
O1 C8a . . 1.348(7) yes
C2 C3 . . 1.380(9) ?
C2 C1' . . 1.454(9) yes
C3 O3 . . 1.381(10) yes
C3 C4 . . 1.423(9) ?
O3 C31 . . 1.461(9) yes
C31 H31a . . .971 ?
C31 H31b . . .942 ?
C31 H31c . . .968 ?
C4 O4 . . 1.267(8) yes
C4 C4a . . 1.442(10) ?
C4a C5 . . 1.391(9) ?
C4a C8a . . 1.418(8) ?
C5 O5 . . 1.370(8) yes
C5 C6 . . 1.374(10) ?
O5 H5 . . .939 ?
C6 C7 . . 1.412(9) ?
C6 H6 . . .982 ?
C7 O7 . . 1.359(9) yes
C7 C8 . . 1.363(9) ?
O7 C71 . . 1.447(7) yes
C71 H71a . . .962 ?
C71 H71b . . .955 ?
C71 H71c . . .964 ?
C8 C8a . . 1.396(10) ?
C8 H8 . . .959 ?
C1' C2' . . 1.414(11) ?
C1' C6' . . 1.415(9) ?
C2' C3' . . 1.365(9) ?
C2' H2' . . .976 ?
C3' O3' . . 1.361(9) yes
C3' C4' . . 1.425(10) ?
O3' C31' . . 1.439(9) yes
C31' H31'a . . .940 ?
C31' H31'b . . .987 ?
C31' H31'c . . .958 ?
C4' O4' . . 1.363(8) yes
C4' C5' . . 1.380(11) ?
O4' C41' . . 1.444(10) ?
C41' H41'a . . .961 ?
C41' H41'b . . .960 ?
C41' H41'c . . .941 ?
C5' O5' . . 1.396(8) yes
C5' C6' . . 1.377(9) ?
O5' C51' . . 1.405(10) ?
C51' H51'a . . .946 ?
C51' H51'b . . .985 ?
C51' H51'c . . .952 ?
C6' H6' . . .985 ?
